data_7013266
loop_
_publ_author_name
'Jin Zhao'
'Xiangge Zhou'
'Ana M. Santos'
'Eberhardt Herdtweck'
'Carlos C. Rom\~ao'
'Fritz E. K\"uhn'

_publ_section_title
;
 Molybdenum(VI)cis-dioxo complexes bearing sugar derived chiral
 Schiff-base ligands: synthesis, characterization, and catalytic
 applications
;
_journal_issue 19
_journal_name_full 'Dalton Trans.'
_journal_page_first 3736
_journal_page_last 3742
_journal_paper_doi 10.1039/b306039j
_journal_year 2003
_chemical_absolute_configuration syn
_chemical_formula_moiety '4(C21 H25 N O10), H2 O'
_chemical_formula_sum 'C84 H102 N4 O41'
_chemical_formula_weight 1823.70
_chemical_name_systematic ?
_space_group_IT_number 19
_symmetry_cell_setting orthorhombic
_symmetry_space_group_name_Hall 'P 2ac 2ab'
_symmetry_space_group_name_H-M 'P 21 21 21'
_atom_sites_solution_hydrogens difmap
_atom_sites_solution_primary direct
_atom_sites_solution_secondary difmap
_cell_angle_alpha 90
_cell_angle_beta 90
_cell_angle_gamma 90
_cell_formula_units_Z 1
_cell_length_a 7.8853(1)
_cell_length_b 15.8327(1)
_cell_length_c 18.7171(2)
_cell_measurement_reflns_used 2469
_cell_measurement_temperature 173(1)
_cell_measurement_theta_max 25.33
_cell_measurement_theta_min 2.53
_cell_volume 2336.75(4)
_computing_cell_refinement 'DENZO (Nonius, 2001b)'
_computing_data_collection 'Kappa-CCD Control Software (Nonius, 2001a)'
_computing_data_reduction 'DENZO (Nonius, 2001b)'
_computing_molecular_graphics 'PLATON (Spek, 2001)'
_computing_publication_material 'PLATON (Spek, 2001)'
_computing_structure_refinement 'SHELXL97 (Sheldrick, 1998)'
_computing_structure_solution 'SIR92 (Altomare, 1994)'
_diffrn_ambient_temperature 173(1)
_diffrn_detector ' CCD plate '
_diffrn_detector_area_resol_mean 18
_diffrn_measured_fraction_theta_full 0.998
_diffrn_measured_fraction_theta_max 0.998
_diffrn_measurement_device ' \k-geometry diffractometer '
_diffrn_measurement_device_type ' Nonius \k-CCD diffractometer'
_diffrn_measurement_method ' phi- and omega-rotation '
_diffrn_radiation_monochromator graphite
_diffrn_radiation_source 'NONIUS FR 591 rotating anode'
_diffrn_radiation_type 'Mo K\a'
_diffrn_radiation_wavelength 0.71073
_diffrn_reflns_av_R_equivalents 0.028
_diffrn_reflns_av_sigmaI/netI 0.0143
_diffrn_reflns_limit_h_max 9
_diffrn_reflns_limit_h_min -9
_diffrn_reflns_limit_k_max 19
_diffrn_reflns_limit_k_min -19
_diffrn_reflns_limit_l_max 22
_diffrn_reflns_limit_l_min -22
_diffrn_reflns_number 56775
_diffrn_reflns_theta_full 25.33
_diffrn_reflns_theta_max 25.33
_diffrn_reflns_theta_min 2.53
_diffrn_standards_decay_% 0
_exptl_absorpt_coefficient_mu 0.104
_exptl_absorpt_correction_T_max 0.987
_exptl_absorpt_correction_T_min 0.974
_exptl_absorpt_correction_type multi-scan
_exptl_absorpt_process_details '(applied during the scaling procedure; Nonius, 2001b)'
_exptl_crystal_colour colorless
_exptl_crystal_density_diffrn 1.296
_exptl_crystal_density_meas ?
_exptl_crystal_density_method none
_exptl_crystal_description fragment
_exptl_crystal_F_000 962
_exptl_crystal_size_max 0.25
_exptl_crystal_size_mid 0.20
_exptl_crystal_size_min 0.13
_refine_diff_density_max 0.106
_refine_diff_density_min -0.126
_refine_diff_density_rms 0.027
_refine_ls_abs_structure_details 'Flack H D (1983), Acta Cryst. A39, 876-881'
_refine_ls_abs_structure_Flack -0.3(6)
_refine_ls_goodness_of_fit_ref 1.063
_refine_ls_hydrogen_treatment refall
_refine_ls_matrix_type full
_refine_ls_number_parameters 398
_refine_ls_number_reflns 4268
_refine_ls_number_restraints 0
_refine_ls_restrained_S_all 1.063
_refine_ls_R_factor_all 0.0291
_refine_ls_R_factor_gt 0.0267
_refine_ls_shift/su_max 0.000
_refine_ls_shift/su_mean 0.000
_refine_ls_structure_factor_coef Fsqd
_refine_ls_weighting_details 'w=1/[\s^2^(Fo^2^)+(Fo^2^)+(0.0316P)^2^+0.3862P] where P=(Fo^2^+2Fc^2^)/3'
_refine_ls_weighting_scheme sigma
_refine_ls_wR_factor_gt 0.0647
_refine_ls_wR_factor_ref 0.0665
_reflns_number_gt 4058
_reflns_number_total 4268
_reflns_threshold_expression I>2\s(I)
_cod_data_source_file b306039j.txt
_cod_data_source_block ZHAD-4199-173
_cod_depositor_comments
;
The following automatic conversions were performed:
'_symmetry_cell_setting' value 'Orthorhombic' changed to 'orthorhombic'
according to '/home/saulius/struct/CIF-dictionaries/cif_core.dic'
dictionary named 'cif_core.dic' version 2.4.1 from 2010-06-29.

Automatic conversion script
Id: cif_fix_enum 1527 2010-12-29 10:47:43Z saulius 

The following automatic conversions were performed:

'_exptl_crystal_density_meas' value 'none' was changed to '?' - the
value is perceived as not measured.

Automatic conversion script
Id: cif_fix_values 3008 2015-01-20 13:52:24Z robertas 
;
_cod_database_code 7013266

loop_
_symmetry_equiv_pos_as_xyz
x,y,z
1/2-x,-y,1/2+z
1/2+x,1/2-y,-z
-x,1/2+y,1/2-z

loop_
_atom_site_aniso_label
_atom_site_aniso_U_11
_atom_site_aniso_U_22
_atom_site_aniso_U_33
_atom_site_aniso_U_23
_atom_site_aniso_U_13
_atom_site_aniso_U_12
O1 0.0329(5) 0.0312(4) 0.0360(5) 0.0013(4) -0.0041(4) 0.0011(4)
O2 0.0290(4) 0.0315(5) 0.0389(5) -0.0041(4) 0.0042(4) 0.0011(4)
O3 0.0594(8) 0.0621(8) 0.0911(10) -0.0407(8) 0.0269(7) -0.0081(7)
O4 0.0338(5) 0.0341(5) 0.0330(5) 0.0004(4) 0.0020(4) 0.0040(4)
O5 0.0419(6) 0.0419(6) 0.0495(6) 0.0031(5) -0.0073(5) 0.0076(5)
O6 0.0311(5) 0.0275(5) 0.0454(5) -0.0056(4) -0.0003(4) 0.0008(4)
O7 0.0411(6) 0.0460(6) 0.0640(7) -0.0139(5) 0.0035(5) 0.0084(5)
O8 0.0262(4) 0.0294(5) 0.0531(6) 0.0041(4) -0.0027(4) 0.0011(4)
O9 0.0412(5) 0.0307(5) 0.0719(8) 0.0068(5) -0.0063(5) 0.0046(4)
O10 0.0798(9) 0.0492(7) 0.0878(10) 0.0251(7) 0.0388(8) 0.0282(7)
N 0.0399(6) 0.0255(5) 0.0342(6) -0.0019(5) 0.0034(5) -0.0016(5)
C1 0.0283(6) 0.0298(6) 0.0353(7) -0.0022(6) -0.0007(5) -0.0011(5)
C2 0.0254(7) 0.0278(6) 0.0392(7) 0.0005(5) 0.0020(6) -0.0001(5)
C3 0.0259(6) 0.0296(6) 0.0329(7) -0.0002(5) 0.0024(5) 0.0013(5)
C4 0.0243(6) 0.0258(6) 0.0394(7) -0.0027(5) 0.0009(6) -0.0006(5)
C5 0.0254(6) 0.0281(6) 0.0404(7) 0.0012(6) 0.0012(6) -0.0016(5)
C6 0.0289(6) 0.0327(7) 0.0477(9) 0.0083(6) 0.0012(6) 0.0006(6)
C7 0.0424(8) 0.0312(7) 0.0451(8) -0.0026(7) 0.0113(7) 0.0027(6)
C8 0.0386(9) 0.0532(11) 0.0856(15) -0.0062(11) 0.0162(10) 0.0049(8)
C9 0.0432(8) 0.0265(6) 0.0401(7) 0.0001(6) -0.0060(6) -0.0006(6)
C10 0.0672(13) 0.0617(11) 0.0380(9) 0.0066(8) -0.0019(9) -0.0006(10)
C11 0.0401(8) 0.0271(6) 0.0391(7) 0.0024(5) 0.0031(6) 0.0046(6)
C12 0.0556(10) 0.0364(8) 0.0505(10) -0.0099(8) -0.0037(8) 0.0041(8)
C13 0.0305(7) 0.0361(8) 0.0486(8) 0.0008(7) -0.0081(6) 0.0048(6)
C14 0.0296(8) 0.0451(10) 0.116(2) -0.0004(11) 0.0070(10) 0.0022(8)
C15 0.0490(9) 0.0326(7) 0.0397(8) -0.0042(6) 0.0080(7) -0.0080(7)
C16 0.0803(13) 0.0274(7) 0.0392(8) -0.0022(6) 0.0123(8) -0.0093(7)
C17 0.0984(15) 0.0322(8) 0.0414(9) 0.0033(7) 0.0197(9) 0.0118(9)
C18 0.145(2) 0.0367(9) 0.0587(11) 0.0072(8) 0.0273(13) 0.0284(12)
C19 0.185(3) 0.0274(9) 0.0624(13) 0.0040(9) 0.0228(16) 0.0089(14)
C20 0.167(3) 0.0389(11) 0.0817(16) 0.0118(11) 0.0263(19) -0.0279(16)
C21 0.1071(19) 0.0419(10) 0.0739(13) 0.0065(9) 0.0188(13) -0.0242(11)
O 0.078(4) 0.119(6) 0.098(5) 0.007(4) 0.008(4) 0.008(4)

loop_
_atom_site_label
_atom_site_type_symbol
_atom_site_thermal_displace_type
_atom_site_fract_x
_atom_site_fract_y
_atom_site_fract_z
_atom_site_occupancy
_atom_site_U_iso_or_equiv
_atom_site_calc_flag
_atom_site_refinement_flags
O1 O Uani 0.77021(12) 0.39577(6) 0.26255(5) 1.000 0.0334(3) . .
O2 O Uani 0.50376(12) 0.45332(6) 0.24373(5) 1.000 0.0331(3) . .
O3 O Uani 0.45733(17) 0.56197(8) 0.31741(8) 1.000 0.0709(5) . .
O4 O Uani 0.72146(12) 0.43490(6) 0.04372(5) 1.000 0.0336(3) . .
O5 O Uani 0.45876(14) 0.48217(7) 0.01749(6) 1.000 0.0444(3) . .
O6 O Uani 0.66592(12) 0.27084(6) 0.10264(5) 1.000 0.0347(3) . .
O7 O Uani 0.91326(14) 0.20883(7) 0.07320(6) 1.000 0.0504(4) . .
O8 O Uani 1.01659(11) 0.27291(6) 0.22758(5) 1.000 0.0362(3) . .
O9 O Uani 1.08194(13) 0.13518(6) 0.22926(7) 1.000 0.0479(4) . .
O10 O Uani 0.42149(19) 0.68600(9) 0.14315(8) 1.000 0.0723(5) . .
N N Uani 0.65909(15) 0.57219(7) 0.14493(6) 1.000 0.0332(3) . .
C1 C Uani 0.68480(16) 0.46898(8) 0.24115(7) 1.000 0.0311(4) . .
C2 C Uani 0.73242(18) 0.49141(8) 0.16456(7) 1.000 0.0308(4) . .
C3 C Uani 0.67004(17) 0.41991(8) 0.11667(7) 1.000 0.0295(4) . .
C4 C Uani 0.75167(16) 0.33798(8) 0.14015(7) 1.000 0.0298(4) . .
C5 C Uani 0.73110(17) 0.32209(8) 0.22064(7) 1.000 0.0313(4) . .
C6 C Uani 0.84447(17) 0.25200(9) 0.24708(9) 1.000 0.0364(4) . .
C7 C Uani 0.40441(19) 0.50415(9) 0.28329(9) 1.000 0.0396(4) . .
C8 C Uani 0.2227(2) 0.47854(13) 0.27834(14) 1.000 0.0591(7) . .
C9 C Uani 0.6011(2) 0.46611(9) -0.00110(8) 1.000 0.0366(4) . .
C10 C Uani 0.6692(3) 0.47650(14) -0.07495(9) 1.000 0.0556(6) . .
C11 C Uani 0.76108(19) 0.21145(8) 0.06883(7) 1.000 0.0354(4) . .
C12 C Uani 0.6511(2) 0.15285(11) 0.02786(10) 1.000 0.0475(5) . .
C13 C Uani 1.12119(17) 0.20715(9) 0.21730(8) 1.000 0.0384(4) . .
C14 C Uani 1.2882(2) 0.23604(13) 0.18909(16) 1.000 0.0636(8) . .
C15 C Uani 0.7564(2) 0.62605(9) 0.11576(8) 1.000 0.0404(5) . .
C16 C Uani 0.6992(3) 0.71057(9) 0.09649(8) 1.000 0.0490(6) . .
C17 C Uani 0.5341(3) 0.73734(10) 0.11156(9) 1.000 0.0573(6) . .
C18 C Uani 0.4846(4) 0.82007(12) 0.09444(11) 1.000 0.0801(8) . .
C19 C Uani 0.5974(5) 0.87289(12) 0.06145(12) 1.000 0.0916(11) . .
C20 C Uani 0.7582(5) 0.84738(13) 0.04521(14) 1.000 0.0959(12) . .
C21 C Uani 0.8115(4) 0.76656(12) 0.06327(12) 1.000 0.0743(8) . .
O O Uani 0.1712(9) 0.5425(5) 0.1091(4) 0.250 0.098(3) . .
H H Uiso 0.472(3) 0.6352(17) 0.1512(14) 1.000 0.097(8) . .
H11 H Uiso 0.7113(18) 0.5127(9) 0.2743(8) 1.000 0.028(3) . .
H21 H Uiso 0.8559(18) 0.4929(8) 0.1618(7) 1.000 0.023(3) . .
H31 H Uiso 0.5485(17) 0.4144(8) 0.1187(6) 1.000 0.016(3) . .
H41 H Uiso 0.8703(19) 0.3386(9) 0.1280(8) 1.000 0.029(3) . .
H51 H Uiso 0.6124(19) 0.3050(9) 0.2306(7) 1.000 0.027(3) . .
H61 H Uiso 0.8350(18) 0.2477(9) 0.3010(8) 1.000 0.030(4) . .
H62 H Uiso 0.8110(19) 0.1978(10) 0.2256(8) 1.000 0.032(4) . .
H81 H Uiso 0.201(3) 0.4213(17) 0.2930(12) 1.000 0.083(7) . .
H82 H Uiso 0.189(4) 0.478(2) 0.2322(18) 1.000 0.131(12) . .
H83 H Uiso 0.157(4) 0.517(2) 0.3136(19) 1.000 0.146(12) . .
H101 H Uiso 0.792(4) 0.4778(16) -0.0755(13) 1.000 0.091(8) . .
H102 H Uiso 0.629(3) 0.5320(17) -0.0912(15) 1.000 0.103(9) . .
H103 H Uiso 0.617(4) 0.4352(17) -0.1055(16) 1.000 0.107(9) . .
H121 H Uiso 0.565(4) 0.1261(19) 0.0577(19) 1.000 0.137(12) . .
H122 H Uiso 0.708(3) 0.1115(16) 0.0068(13) 1.000 0.091(8) . .
H123 H Uiso 0.597(3) 0.1816(16) -0.0069(14) 1.000 0.090(8) . .
H141 H Uiso 1.313(3) 0.2885(18) 0.2030(13) 1.000 0.093(8) . .
H142 H Uiso 1.281(4) 0.2440(16) 0.1380(17) 1.000 0.106(10) . .
H143 H Uiso 1.374(3) 0.1973(14) 0.1965(11) 1.000 0.072(6) . .
H151 H Uiso 0.875(2) 0.6150(10) 0.1081(9) 1.000 0.043(4) . .
H181 H Uiso 0.348(4) 0.836(2) 0.1058(18) 1.000 0.135(11) . .
H191 H Uiso 0.559(3) 0.9318(16) 0.0502(13) 1.000 0.085(7) . .
H201 H Uiso 0.834(4) 0.8829(18) 0.0249(16) 1.000 0.114(10) . .
H211 H Uiso 0.931(3) 0.7416(16) 0.0570(14) 1.000 0.096(9) . .
H1 H Uiso 0.17910 0.49460 0.07520 0.250 0.1180 calc R
H2 H Uiso 0.25530 0.58620 0.09590 0.250 0.1180 calc R

loop_
_atom_type_symbol
_atom_type_description
_atom_type_scat_dispersion_real
_atom_type_scat_dispersion_imag
_atom_type_scat_source
O O 0.0106 0.0060 'International Tables Vol C Tables 4.2.6.8 and 6.1.1.4'
N N 0.0061 0.0033 'International Tables Vol C Tables 4.2.6.8 and 6.1.1.4'
H H 0.0000 0.0000 'International Tables Vol C Tables 4.2.6.8 and 6.1.1.4'
C C 0.0033 0.0016 'International Tables Vol C Tables 4.2.6.8 and 6.1.1.4'

loop_
_geom_angle_atom_site_label_1
_geom_angle_atom_site_label_2
_geom_angle_atom_site_label_3
_geom_angle
_geom_angle_site_symmetry_1
_geom_angle_site_symmetry_2
_geom_angle_site_symmetry_3
_geom_angle_publ_flag
C1 O1 C5 114.35(10) . . . yes
C1 O2 C7 119.31(11) . . . yes
C3 O4 C9 116.56(11) . . . yes
C4 O6 C11 118.53(10) . . . yes
C6 O8 C13 115.85(10) . . . yes
C17 O10 H 108.6(15) . . . no
H1 O H2 109.46 . . . no
C2 N C15 117.37(12) . . . yes
O2 C1 C2 108.29(10) . . . yes
O1 C1 O2 108.83(10) . . . yes
O1 C1 C2 110.11(10) . . . yes
N C2 C3 112.14(11) . . . yes
N C2 C1 110.21(11) . . . yes
C1 C2 C3 107.48(10) . . . no
O4 C3 C4 107.22(10) . . . yes
O4 C3 C2 110.07(10) . . . yes
C2 C3 C4 109.17(11) . . . no
C3 C4 C5 112.35(11) . . . no
O6 C4 C5 107.89(10) . . . yes
O6 C4 C3 106.92(10) . . . yes
O1 C5 C4 112.28(10) . . . yes
O1 C5 C6 106.89(11) . . . yes
C4 C5 C6 112.31(11) . . . no
O8 C6 C5 107.78(11) . . . yes
O3 C7 C8 125.33(16) . . . yes
O2 C7 O3 123.41(14) . . . yes
O2 C7 C8 111.25(14) . . . yes
O4 C9 C10 111.13(14) . . . yes
O4 C9 O5 123.36(14) . . . yes
O5 C9 C10 125.51(16) . . . yes
O6 C11 C12 110.52(12) . . . yes
O6 C11 O7 122.86(12) . . . yes
O7 C11 C12 126.61(13) . . . yes
O8 C13 C14 110.83(13) . . . yes
O9 C13 C14 125.76(14) . . . yes
O8 C13 O9 123.41(13) . . . yes
N C15 C16 122.39(15) . . . yes
C15 C16 C21 119.7(2) . . . no
C15 C16 C17 121.11(16) . . . no
C17 C16 C21 119.15(17) . . . no
C16 C17 C18 119.7(2) . . . no
O10 C17 C16 121.45(15) . . . yes
O10 C17 C18 118.8(2) . . . yes
C17 C18 C19 119.5(3) . . . no
C18 C19 C20 121.6(2) . . . no
C19 C20 C21 120.0(3) . . . no
C16 C21 C20 120.0(3) . . . no
O1 C1 H11 108.1(9) . . . no
C2 C1 H11 112.9(9) . . . no
O2 C1 H11 108.6(9) . . . no
N C2 H21 111.3(8) . . . no
C1 C2 H21 107.5(8) . . . no
C3 C2 H21 108.0(8) . . . no
O4 C3 H31 109.4(7) . . . no
C2 C3 H31 111.4(7) . . . no
C4 C3 H31 109.5(8) . . . no
C3 C4 H41 109.6(9) . . . no
C5 C4 H41 109.6(9) . . . no
O6 C4 H41 110.4(9) . . . no
O1 C5 H51 108.7(8) . . . no
C6 C5 H51 107.3(8) . . . no
C4 C5 H51 109.2(8) . . . no
O8 C6 H61 109.6(8) . . . no
C5 C6 H61 109.4(8) . . . no
C5 C6 H62 110.4(9) . . . no
H61 C6 H62 109.2(12) . . . no
O8 C6 H62 110.4(9) . . . no
C7 C8 H82 110(2) . . . no
C7 C8 H83 106.3(18) . . . no
C7 C8 H81 114.1(14) . . . no
H81 C8 H83 106(2) . . . no
H82 C8 H83 118(3) . . . no
H81 C8 H82 102(2) . . . no
C9 C10 H102 105.6(16) . . . no
C9 C10 H103 108.8(18) . . . no
C9 C10 H101 111.8(14) . . . no
H101 C10 H103 116(2) . . . no
H102 C10 H103 107(2) . . . no
H101 C10 H102 107(2) . . . no
C11 C12 H122 113.3(16) . . . no
C11 C12 H123 109.5(16) . . . no
H121 C12 H122 107(2) . . . no
H121 C12 H123 108(2) . . . no
H122 C12 H123 107(2) . . . no
C11 C12 H121 112(2) . . . no
C13 C14 H141 112.1(15) . . . no
C13 C14 H143 113.0(14) . . . no
H141 C14 H142 100(2) . . . no
H141 C14 H143 114(2) . . . no
H142 C14 H143 106(2) . . . no
C13 C14 H142 109.8(19) . . . no
C16 C15 H151 115.5(10) . . . no
N C15 H151 121.9(10) . . . no
C17 C18 H181 115.6(16) . . . no
C19 C18 H181 124.7(16) . . . no
C20 C19 H191 120.6(14) . . . no
C18 C19 H191 117.8(14) . . . no
C19 C20 H201 121.6(19) . . . no
C21 C20 H201 118.4(19) . . . no
C16 C21 H211 112.8(14) . . . no
C20 C21 H211 127.1(14) . . . no

loop_
_geom_bond_atom_site_label_1
_geom_bond_atom_site_label_2
_geom_bond_distance
_geom_bond_site_symmetry_1
_geom_bond_site_symmetry_2
_geom_bond_publ_flag
O1 C1 1.3991(16) . . yes
O1 C5 1.4392(16) . . yes
O2 C1 1.4497(16) . . yes
O2 C7 1.3452(18) . . yes
O3 C7 1.192(2) . . yes
O4 C3 1.4440(16) . . yes
O4 C9 1.3597(18) . . yes
O5 C9 1.2023(19) . . yes
O6 C4 1.4423(16) . . yes
O6 C11 1.3593(16) . . yes
O7 C11 1.2035(19) . . yes
O8 C6 1.4439(16) . . yes
O8 C13 1.3421(17) . . yes
O9 C13 1.2018(17) . . yes
O10 C17 1.341(2) . . yes
O10 H 0.91(3) . . no
O H1 0.9908 . . no
O H2 0.9897 . . no
N C15 1.2705(19) . . yes
N C2 1.4509(17) . . yes
C1 C2 1.5239(19) . . no
C2 C3 1.5254(18) . . no
C3 C4 1.5133(18) . . no
C4 C5 1.5360(19) . . no
C5 C6 1.5085(19) . . no
C7 C8 1.492(2) . . no
C9 C10 1.492(2) . . no
C11 C12 1.484(2) . . no
C13 C14 1.491(2) . . no
C15 C16 1.457(2) . . no
C16 C21 1.399(3) . . no
C16 C17 1.398(3) . . no
C17 C18 1.404(3) . . no
C18 C19 1.368(4) . . no
C19 C20 1.365(5) . . no
C20 C21 1.389(3) . . no
C1 H11 0.953(15) . . no
C2 H21 0.975(14) . . no
C3 H31 0.963(13) . . no
C4 H41 0.963(15) . . no
C5 H51 0.992(15) . . no
C6 H61 1.014(15) . . no
C6 H62 0.984(16) . . no
C8 H82 0.90(3) . . no
C8 H81 0.96(3) . . no
C8 H83 1.04(3) . . no
C10 H103 0.96(3) . . no
C10 H102 0.98(3) . . no
C10 H101 0.97(3) . . no
C12 H121 0.98(3) . . no
C12 H122 0.89(2) . . no
C12 H123 0.90(3) . . no
C14 H141 0.89(3) . . no
C14 H143 0.92(2) . . no
C14 H142 0.97(3) . . no
C15 H151 0.962(16) . . no
C18 H181 1.13(3) . . no
C19 H191 1.00(3) . . no
C20 H201 0.90(3) . . no
C21 H211 1.03(2) . . no
